data_4118131
loop_
_publ_author_name
'Rui Zhang'
'Lin Zhu'
'Guifeng Liu'
'Huimin Dai'
'Zhenzhong Lu'
'Jianbo Zhao'
'Hong Yan'

_publ_section_title
;
 Cobalt-Promoted B-H and C-H Activation: Facile B-C Coupling of
 Carboranedithiolate and Cyclopentadienyl
;
_journal_name_full 'Journal of the American Chemical Society'
_journal_page_first 10341
_journal_page_last 10344
_journal_paper_doi 10.1021/ja303334t
_journal_volume 134
_journal_year 2012
_chemical_formula_moiety 'C11 H19 B10 Co O2 S2'
_chemical_formula_sum 'C11 H19 B10 Co O2 S2'
_chemical_formula_weight 414.41
_chemical_name_systematic
; 
 ? 
;
_space_group_IT_number 14
_symmetry_cell_setting monoclinic
_symmetry_space_group_name_Hall '-P 2ybc'
_symmetry_space_group_name_H-M 'P 1 21/c 1'
_atom_sites_solution_hydrogens geom
_atom_sites_solution_primary direct
_atom_sites_solution_secondary difmap
_audit_creation_method SHELXL-97
_cell_angle_alpha 90.00
_cell_angle_beta 109.482(5)
_cell_angle_gamma 90.00
_cell_formula_units_Z 4
_cell_length_a 14.550(7)
_cell_length_b 8.957(4)
_cell_length_c 15.106(7)
_cell_measurement_reflns_used 1904
_cell_measurement_temperature 291(2)
_cell_measurement_theta_max 25.331
_cell_measurement_theta_min 2.478
_cell_volume 1856.0(15)
_computing_cell_refinement SMART
_computing_data_collection 'SMART (Bruker, 2000)'
_computing_data_reduction 'SAINT (Bruker, 2000)'
_computing_molecular_graphics SHELXTL
_computing_publication_material SHELXTL
_computing_structure_refinement SHELXTL
_computing_structure_solution 'SHELXTL (Bruker, 2000)'
_diffrn_ambient_temperature 291(2)
_diffrn_measured_fraction_theta_full 0.995
_diffrn_measured_fraction_theta_max 0.995
_diffrn_measurement_device_type 'Bruker Smart Apex CCD'
_diffrn_measurement_method 'phi and omega scans'
_diffrn_radiation_monochromator graphite
_diffrn_radiation_source 'sealed tube'
_diffrn_radiation_type MoK\a
_diffrn_radiation_wavelength 0.71073
_diffrn_reflns_av_R_equivalents 0.0694
_diffrn_reflns_av_sigmaI/netI 0.0533
_diffrn_reflns_limit_h_max 17
_diffrn_reflns_limit_h_min -16
_diffrn_reflns_limit_k_max 8
_diffrn_reflns_limit_k_min -11
_diffrn_reflns_limit_l_max 17
_diffrn_reflns_limit_l_min -18
_diffrn_reflns_number 9664
_diffrn_reflns_theta_full 26.00
_diffrn_reflns_theta_max 26.00
_diffrn_reflns_theta_min 2.69
_exptl_absorpt_coefficient_mu 1.152
_exptl_absorpt_correction_T_max 0.776
_exptl_absorpt_correction_T_min 0.705
_exptl_absorpt_correction_type multi-scan
_exptl_absorpt_process_details 'SADABS; Bruker, 2000'
_exptl_crystal_colour Purple
_exptl_crystal_density_diffrn 1.483
_exptl_crystal_description Block
_exptl_crystal_F_000 840
_exptl_crystal_size_max 0.35
_exptl_crystal_size_mid 0.26
_exptl_crystal_size_min 0.22
_refine_diff_density_max 0.587
_refine_diff_density_min -0.414
_refine_diff_density_rms 0.069
_refine_ls_extinction_method none
_refine_ls_goodness_of_fit_ref 1.038
_refine_ls_hydrogen_treatment constr
_refine_ls_matrix_type full
_refine_ls_number_parameters 237
_refine_ls_number_reflns 3619
_refine_ls_number_restraints 0
_refine_ls_restrained_S_all 1.038
_refine_ls_R_factor_all 0.0451
_refine_ls_R_factor_gt 0.0377
_refine_ls_shift/su_max 0.000
_refine_ls_shift/su_mean 0.000
_refine_ls_structure_factor_coef Fsqd
_refine_ls_weighting_details 'calc w=1/[\s^2^(Fo^2^)+(0.0674P)^2^+0.0000P] where P=(Fo^2^+2Fc^2^)/3'
_refine_ls_weighting_scheme calc
_refine_ls_wR_factor_gt 0.1076
_refine_ls_wR_factor_ref 0.1130
_reflns_number_gt 3052
_reflns_number_total 3619
_reflns_threshold_expression >2sigma(I)
_cod_data_source_file ja303334t_si_001_3.cif
_cod_data_source_block 4c
_cod_original_sg_symbol_H-M 'P 21/c'
_cod_database_code 4118131

loop_
_symmetry_equiv_pos_as_xyz
'x, y, z'
'-x, y+1/2, -z+1/2'
'-x, -y, -z'
'x, -y-1/2, z-1/2'

loop_
_atom_site_label
_atom_site_type_symbol
_atom_site_fract_x
_atom_site_fract_y
_atom_site_fract_z
_atom_site_U_iso_or_equiv
_atom_site_adp_type
_atom_site_occupancy
_atom_site_symmetry_multiplicity
_atom_site_calc_flag
_atom_site_refinement_flags
B3 B 0.34687(18) 0.4516(3) 0.61593(19) 0.0322(6) Uani 1 1 d .
B4 B 0.1770(2) 0.3341(3) 0.6537(2) 0.0440(7) Uani 1 1 d .
H4 H 0.0990 0.3465 0.6441 0.053 Uiso 1 1 calc R
B5 B 0.2198(2) 0.1954(3) 0.5944(3) 0.0540(9) Uani 1 1 d .
H5 H 0.1697 0.1160 0.5465 0.065 Uiso 1 1 calc R
B6 B 0.2700(2) 0.3702(4) 0.7632(2) 0.0455(7) Uani 1 1 d .
H6 H 0.2523 0.4056 0.8254 0.055 Uiso 1 1 calc R
B7 B 0.3240(2) 0.2672(3) 0.5717(2) 0.0456(7) Uani 1 1 d .
H7 H 0.3408 0.2340 0.5087 0.055 Uiso 1 1 calc R
B8 B 0.37456(19) 0.4418(3) 0.73973(19) 0.0361(6) Uani 1 1 d .
H8 H 0.4241 0.5232 0.7865 0.043 Uiso 1 1 calc R
B9 B 0.4166(2) 0.3019(3) 0.6807(2) 0.0414(7) Uani 1 1 d .
H9 H 0.4945 0.2907 0.6896 0.050 Uiso 1 1 calc R
B10 B 0.3700(2) 0.2508(4) 0.7713(2) 0.0476(8) Uani 1 1 d .
H10 H 0.4173 0.2063 0.8391 0.057 Uiso 1 1 calc R
B11 B 0.3395(2) 0.1442(3) 0.6672(3) 0.0545(9) Uani 1 1 d .
H11 H 0.3674 0.0301 0.6671 0.065 Uiso 1 1 calc R
B12 B 0.2482(2) 0.1859(4) 0.7179(3) 0.0576(10) Uani 1 1 d .
H12 H 0.2167 0.0996 0.7509 0.069 Uiso 1 1 calc R
C1 C 0.22750(16) 0.3807(3) 0.56889(16) 0.0343(5) Uani 1 1 d .
C2 C 0.25784(15) 0.4808(2) 0.66855(15) 0.0297(5) Uani 1 1 d .
C3 C 0.18924(17) 0.7627(3) 0.57024(16) 0.0341(5) Uani 1 1 d .
H3 H 0.2223 0.8562 0.5821 0.029(6) Uiso 1 1 d R
C4 C 0.08226(18) 0.7944(3) 0.51534(18) 0.0379(6) Uani 1 1 d .
H4A H 0.0509 0.8688 0.5490 0.045 Uiso 1 1 d R
H4B H 0.0449 0.6979 0.5069 0.045 Uiso 1 1 d R
C5 C 0.07828(17) 0.8399(3) 0.41884(18) 0.0378(6) Uani 1 1 d .
C6 C 0.0022(2) 0.9709(4) 0.2786(2) 0.0729(10) Uani 1 1 d .
H6A H 0.0609 1.0232 0.2821 0.109 Uiso 1 1 calc R
H6B H -0.0529 1.0355 0.2522 0.109 Uiso 1 1 calc R
H6C H -0.0045 0.8843 0.2395 0.109 Uiso 1 1 calc R
C7 C 0.36843(16) 0.5770(3) 0.55495(17) 0.0351(5) Uani 1 1 d .
C8 C 0.38049(17) 0.7327(3) 0.5747(2) 0.0423(6) Uani 1 1 d .
H8A H 0.3923 0.7789 0.6363 0.051 Uiso 1 1 calc R
C9 C 0.3695(2) 0.8096(4) 0.4901(3) 0.0596(9) Uani 1 1 d .
H9A H 0.3712 0.9182 0.4826 0.072 Uiso 1 1 calc R
C10 C 0.3591(2) 0.7016(4) 0.4186(2) 0.0637(10) Uani 1 1 d .
H10A H 0.3492 0.7232 0.3525 0.076 Uiso 1 1 calc R
C11 C 0.35956(19) 0.5604(4) 0.45682(19) 0.0526(7) Uani 1 1 d .
H11A H 0.3523 0.4657 0.4226 0.063 Uiso 1 1 calc R
Co1 Co 0.24646(2) 0.68217(4) 0.47958(2) 0.03466(14) Uani 1 1 d .
O1 O 0.14100(13) 0.7963(2) 0.38656(13) 0.0454(4) Uani 1 1 d .
O2 O 0.00660(12) 0.9256(2) 0.37174(12) 0.0469(5) Uani 1 1 d .
S1 S 0.20468(5) 0.65808(7) 0.67590(4) 0.03890(18) Uani 1 1 d .
S2 S 0.15515(4) 0.47000(7) 0.46452(4) 0.04018(18) Uani 1 1 d .

loop_
_atom_site_aniso_label
_atom_site_aniso_U_11
_atom_site_aniso_U_22
_atom_site_aniso_U_33
_atom_site_aniso_U_23
_atom_site_aniso_U_13
_atom_site_aniso_U_12
B3 0.0261(12) 0.0329(13) 0.0365(14) -0.0007(11) 0.0093(10) 0.0029(10)
B4 0.0296(14) 0.0417(16) 0.0561(19) 0.0105(13) 0.0081(13) -0.0100(12)
B5 0.0458(17) 0.0267(14) 0.075(2) -0.0009(14) 0.0009(17) -0.0060(12)
B6 0.0324(14) 0.0584(19) 0.0448(17) 0.0158(15) 0.0116(13) -0.0034(13)
B7 0.0449(16) 0.0335(15) 0.0550(18) -0.0051(13) 0.0123(14) 0.0095(13)
B8 0.0282(13) 0.0427(15) 0.0350(14) 0.0050(12) 0.0071(11) -0.0016(11)
B9 0.0332(14) 0.0355(15) 0.0528(18) 0.0062(13) 0.0106(13) 0.0060(11)
B10 0.0330(15) 0.0484(18) 0.0562(19) 0.0205(15) 0.0082(13) -0.0014(14)
B11 0.0464(17) 0.0310(15) 0.076(2) 0.0085(15) 0.0074(16) 0.0019(13)
B12 0.0370(16) 0.0467(19) 0.081(3) 0.0259(17) 0.0080(16) -0.0056(13)
C1 0.0310(11) 0.0273(11) 0.0412(13) -0.0054(10) 0.0071(10) -0.0005(9)
C2 0.0287(11) 0.0312(11) 0.0296(11) 0.0018(9) 0.0104(9) -0.0020(9)
C3 0.0321(12) 0.0301(12) 0.0426(13) -0.0015(10) 0.0156(10) 0.0022(10)
C4 0.0338(12) 0.0388(13) 0.0448(14) 0.0040(11) 0.0180(11) 0.0072(10)
C5 0.0304(12) 0.0379(13) 0.0446(14) 0.0055(10) 0.0119(11) 0.0043(10)
C6 0.0518(18) 0.104(3) 0.068(2) 0.045(2) 0.0255(16) 0.0247(18)
C7 0.0251(11) 0.0434(14) 0.0392(13) 0.0041(10) 0.0139(9) 0.0071(10)
C8 0.0271(12) 0.0430(14) 0.0544(16) 0.0098(12) 0.0105(11) -0.0018(11)
C9 0.0403(15) 0.065(2) 0.078(2) 0.0322(17) 0.0257(16) 0.0038(13)
C10 0.0462(17) 0.096(3) 0.063(2) 0.0384(18) 0.0370(16) 0.0243(16)
C11 0.0453(15) 0.077(2) 0.0450(15) 0.0102(14) 0.0275(13) 0.0238(14)
Co1 0.0306(2) 0.0421(2) 0.0350(2) 0.00772(13) 0.01593(15) 0.00815(13)
O1 0.0384(10) 0.0600(12) 0.0411(10) 0.0142(8) 0.0178(8) 0.0140(8)
O2 0.0355(9) 0.0545(11) 0.0510(11) 0.0158(9) 0.0150(8) 0.0126(8)
S1 0.0456(4) 0.0428(4) 0.0316(3) -0.0015(2) 0.0172(3) 0.0093(3)
S2 0.0381(3) 0.0410(4) 0.0337(3) -0.0058(3) 0.0017(3) 0.0027(3)

loop_
_atom_type_symbol
_atom_type_description
_atom_type_scat_dispersion_real
_atom_type_scat_dispersion_imag
_atom_type_scat_source
C C 0.0033 0.0016 'International Tables Vol C Tables 4.2.6.8 and 6.1.1.4'
H H 0.0000 0.0000 'International Tables Vol C Tables 4.2.6.8 and 6.1.1.4'
B B 0.0013 0.0007 'International Tables Vol C Tables 4.2.6.8 and 6.1.1.4'
O O 0.0106 0.0060 'International Tables Vol C Tables 4.2.6.8 and 6.1.1.4'
S S 0.1246 0.1234 'International Tables Vol C Tables 4.2.6.8 and 6.1.1.4'
Co Co 0.3494 0.9721 'International Tables Vol C Tables 4.2.6.8 and 6.1.1.4'

loop_
_geom_angle_atom_site_label_1
_geom_angle_atom_site_label_2
_geom_angle_atom_site_label_3
_geom_angle
C7 B3 C2 119.26(19)
C7 B3 C1 112.91(19)
C2 B3 C1 57.16(13)
C7 B3 B9 133.3(2)
C2 B3 B9 103.73(19)
C1 B3 B9 104.88(19)
C7 B3 B7 120.1(2)
C2 B3 B7 103.64(18)
C1 B3 B7 58.35(15)
B9 B3 B7 60.14(16)
C7 B3 B8 129.9(2)
C2 B3 B8 58.17(14)
C1 B3 B8 104.68(18)
B9 B3 B8 59.58(16)
B7 B3 B8 107.4(2)
C1 B4 C2 58.18(13)
C1 B4 B5 58.90(17)
C2 B4 B5 105.1(2)
C1 B4 B12 105.8(2)
C2 B4 B12 104.5(2)
B5 B4 B12 60.4(2)
C1 B4 B6 105.36(19)
C2 B4 B6 57.87(15)
B5 B4 B6 108.1(2)
B12 B4 B6 60.05(19)
C1 B4 H4 123.6
C2 B4 H4 124.6
B5 B4 H4 121.9
B12 B4 H4 122.7
B6 B4 H4 122.3
C1 B5 B4 59.52(15)
C1 B5 B12 105.8(2)
B4 B5 B12 59.8(2)
C1 B5 B7 58.97(16)
B4 B5 B7 108.1(2)
B12 B5 B7 107.8(2)
C1 B5 B11 105.3(2)
B4 B5 B11 107.9(2)
B12 B5 B11 60.1(2)
B7 B5 B11 59.53(19)
C1 B5 H5 123.8
B4 B5 H5 121.4
B12 B5 H5 122.2
B7 B5 H5 121.7
B11 B5 H5 122.5
C2 B6 B12 105.2(2)
C2 B6 B10 105.2(2)
B12 B6 B10 60.22(19)
C2 B6 B4 59.43(15)
B12 B6 B4 59.40(18)
B10 B6 B4 107.8(2)
C2 B6 B8 58.81(14)
B12 B6 B8 108.1(2)
B10 B6 B8 59.97(16)
B4 B6 B8 108.3(2)
C2 B6 H6 124.1
B12 B6 H6 122.4
B10 B6 H6 122.3
B4 B6 H6 121.5
B8 B6 H6 121.4
C1 B7 B11 105.6(2)
C1 B7 B3 60.52(15)
B11 B7 B3 108.5(2)
C1 B7 B9 106.3(2)
B11 B7 B9 60.10(18)
B3 B7 B9 59.80(16)
C1 B7 B5 58.63(16)
B11 B7 B5 60.24(18)
B3 B7 B5 109.2(2)
B9 B7 B5 108.5(2)
C1 B7 H7 123.6
B11 B7 H7 122.2
B3 B7 H7 120.7
B9 B7 H7 122.1
B5 B7 H7 121.2
C2 B8 B9 105.41(19)
C2 B8 B3 60.09(14)
B9 B8 B3 59.86(15)
C2 B8 B10 104.22(18)
B9 B8 B10 60.22(17)
B3 B8 B10 108.2(2)
C2 B8 B6 57.91(14)
B9 B8 B6 107.9(2)
B3 B8 B6 108.42(19)
B10 B8 B6 59.60(16)
C2 B8 H8 124.5
B9 B8 H8 122.2
B3 B8 H8 120.8
B10 B8 H8 122.6
B6 B8 H8 121.9
B8 B9 B3 60.55(15)
B8 B9 B7 108.1(2)
B3 B9 B7 60.06(16)
B8 B9 B11 108.1(2)
B3 B9 B11 108.4(2)
B7 B9 B11 59.82(19)
B8 B9 B10 60.49(17)
B3 B9 B10 109.0(2)
B7 B9 B10 107.6(2)
B11 B9 B10 59.60(19)
B8 B9 H9 121.4
B3 B9 H9 121.0
B7 B9 H9 122.1
B11 B9 H9 121.8
B10 B9 H9 121.6
B11 B10 B6 107.9(2)
B11 B10 B9 60.05(19)
B6 B10 B9 107.8(2)
B11 B10 B12 60.2(2)
B6 B10 B12 59.83(18)
B9 B10 B12 108.2(2)
B11 B10 B8 107.5(2)
B6 B10 B8 60.43(16)
B9 B10 B8 59.29(15)
B12 B10 B8 108.2(2)
B11 B10 H10 121.8
B6 B10 H10 121.7
B9 B10 H10 121.9
B12 B10 H10 121.5
B8 B10 H10 121.9
B10 B11 B7 108.4(2)
B10 B11 B9 60.35(18)
B7 B11 B9 60.08(18)
B10 B11 B12 60.34(19)
B7 B11 B12 108.0(2)
B9 B11 B12 108.5(2)
B10 B11 B5 108.3(2)
B7 B11 B5 60.23(19)
B9 B11 B5 108.4(2)
B12 B11 B5 59.7(2)
B10 B11 H11 121.4
B7 B11 H11 121.6
B9 B11 H11 121.3
B12 B11 H11 121.7
B5 B11 H11 121.6
B4 B12 B5 59.80(19)
B4 B12 B6 60.56(18)
B5 B12 B6 108.1(2)
B4 B12 B11 107.9(2)
B5 B12 B11 60.2(2)
B6 B12 B11 107.4(2)
B4 B12 B10 108.5(2)
B5 B12 B10 108.0(2)
B6 B12 B10 59.95(18)
B11 B12 B10 59.4(2)
B4 B12 H12 121.4
B5 B12 H12 121.7
B6 B12 H12 121.7
B11 B12 H12 122.1
B10 B12 H12 121.7
C2 C1 B5 109.4(2)
C2 C1 B7 108.95(18)
B5 C1 B7 62.39(18)
C2 C1 B4 60.93(15)
B5 C1 B4 61.58(18)
B7 C1 B4 112.6(2)
C2 C1 B3 61.11(13)
B5 C1 B3 112.79(19)
B7 C1 B3 61.13(15)
B4 C1 B3 113.23(18)
C2 C1 S2 117.26(15)
B5 C1 S2 125.02(17)
B7 C1 S2 121.81(18)
B4 C1 S2 119.76(16)
B3 C1 S2 114.24(16)
C1 C2 B6 111.42(19)
C1 C2 B8 111.24(17)
B6 C2 B8 63.28(15)
C1 C2 B4 60.88(16)
B6 C2 B4 62.71(17)
B8 C2 B4 114.54(19)
C1 C2 B3 61.73(13)
B6 C2 B3 114.17(18)
B8 C2 B3 61.74(15)
B4 C2 B3 113.71(19)
C1 C2 S1 122.72(15)
B6 C2 S1 113.07(17)
B8 C2 S1 120.06(16)
B4 C2 S1 113.20(16)
B3 C2 S1 124.24(15)
C4 C3 S1 112.44(17)
C4 C3 Co1 106.39(16)
S1 C3 Co1 118.10(12)
C4 C3 H3 107.4
S1 C3 H3 112.7
Co1 C3 H3 98.6
C5 C4 C3 106.3(2)
C5 C4 H4A 115.1
C3 C4 H4A 113.0
C5 C4 H4B 105.5
C3 C4 H4B 108.7
H4A C4 H4B 107.9
O1 C5 O2 122.4(2)
O1 C5 C4 120.4(2)
O2 C5 C4 117.2(2)
O2 C6 H6A 109.5
O2 C6 H6B 109.5
H6A C6 H6B 109.5
O2 C6 H6C 109.5
H6A C6 H6C 109.5
H6B C6 H6C 109.5
C8 C7 C11 106.1(2)
C8 C7 B3 128.3(2)
C11 C7 B3 124.5(2)
C8 C7 Co1 71.43(13)
C11 C7 Co1 72.95(14)
B3 C7 Co1 111.31(15)
C9 C8 C7 108.6(3)
C9 C8 Co1 71.30(17)
C7 C8 Co1 67.38(13)
C9 C8 H8A 125.7
C7 C8 H8A 125.7
Co1 C8 H8A 125.7
C8 C9 C10 107.8(3)
C8 C9 Co1 68.74(15)
C10 C9 Co1 72.39(18)
C8 C9 H9A 126.1
C10 C9 H9A 126.1
Co1 C9 H9A 126.1
C11 C10 C9 108.7(3)
C11 C10 Co1 69.25(15)
C9 C10 Co1 68.31(17)
C11 C10 H10A 125.6
C9 C10 H10A 125.6
Co1 C10 H10A 125.6
C10 C11 C7 108.5(3)
C10 C11 Co1 72.46(16)
C7 C11 Co1 65.58(13)
C10 C11 H11A 125.7
C7 C11 H11A 125.7
Co1 C11 H11A 125.7
C3 Co1 O1 84.08(9)
C3 Co1 C7 106.19(10)
O1 Co1 C7 167.84(8)
C3 Co1 C8 87.46(11)
O1 Co1 C8 135.48(9)
C7 Co1 C8 41.19(10)
C3 Co1 C9 107.38(13)
O1 Co1 C9 102.33(10)
C7 Co1 C9 68.75(11)
C8 Co1 C9 39.96(12)
C3 Co1 C11 147.67(10)
O1 Co1 C11 128.03(9)
C7 Co1 C11 41.48(10)
C8 Co1 C11 67.32(12)
C9 Co1 C11 66.20(14)
C3 Co1 C10 146.66(13)
O1 Co1 C10 100.13(10)
C7 Co1 C10 67.72(11)
C8 Co1 C10 66.26(13)
C9 Co1 C10 39.30(13)
C11 Co1 C10 38.29(11)
C3 Co1 S2 90.42(8)
O1 Co1 S2 94.08(6)
C7 Co1 S2 92.35(8)
C8 Co1 S2 129.68(7)
C9 Co1 S2 156.77(9)
C11 Co1 S2 90.75(10)
C10 Co1 S2 121.88(11)
C5 O1 Co1 112.51(16)
C5 O2 C6 117.8(2)
C2 S1 C3 109.67(10)
C1 S2 Co1 97.69(8)

loop_
_geom_bond_atom_site_label_1
_geom_bond_atom_site_label_2
_geom_bond_distance
B3 C7 1.549(3)
B3 C2 1.751(3)
B3 C1 1.761(3)
B3 B9 1.767(4)
B3 B7 1.772(4)
B3 B8 1.779(4)
B4 C1 1.727(4)
B4 C2 1.728(3)
B4 B5 1.762(5)
B4 B12 1.763(4)
B4 B6 1.784(4)
B4 H4 1.1000
B5 C1 1.716(4)
B5 B12 1.773(6)
B5 B7 1.781(5)
B5 B11 1.781(5)
B5 H5 1.1000
B6 C2 1.700(4)
B6 B12 1.775(5)
B6 B10 1.777(4)
B6 B8 1.792(4)
B6 H6 1.1000
B7 C1 1.722(4)
B7 B11 1.768(5)
B7 B9 1.773(4)
B7 H7 1.1000
B8 C2 1.716(3)
B8 B9 1.762(4)
B8 B10 1.783(4)
B8 H8 1.1000
B9 B11 1.773(4)
B9 B10 1.779(4)
B9 H9 1.1000
B10 B11 1.765(5)
B10 B12 1.782(4)
B10 H10 1.1000
B11 B12 1.780(6)
B11 H11 1.1000
B12 H12 1.1000
C1 C2 1.680(3)
C1 S2 1.768(2)
C2 S1 1.786(2)
C3 C4 1.526(3)
C3 S1 1.799(2)
C3 Co1 1.962(2)
C3 H3 0.9524
C4 C5 1.496(4)
C4 H4A 1.0327
C4 H4B 1.0061
C5 O1 1.233(3)
C5 O2 1.299(3)
C6 O2 1.445(3)
C6 H6A 0.9600
C6 H6B 0.9600
C6 H6C 0.9600
C7 C8 1.424(4)
C7 C11 1.452(4)
C7 Co1 1.996(2)
C8 C9 1.413(4)
C8 Co1 2.050(3)
C8 H8A 0.9800
C9 C10 1.420(5)
C9 Co1 2.084(3)
C9 H9A 0.9800
C10 C11 1.389(4)
C10 Co1 2.137(3)
C10 H10A 0.9800
C11 Co1 2.096(3)
C11 H11A 0.9800
Co1 O1 1.9838(18)
Co1 S2 2.2861(11)
